data_2001974
loop_
_publ_author_name
'Garc\'ia-Granda, S.'
'Calvo-P\'erez, V.'
'G\'omez-Beltr\'an, F.'

_publ_section_title
;
 Structure redetermination of carbonatobis(ethlenediamine)cobalt(III)
 chloride
;
_journal_issue 2
_journal_name_full 'Acta Crystallographica Section C'
_journal_page_first 322
_journal_page_last 324
_journal_paper_doi 10.1107/S0108270192006085
_journal_volume 49
_journal_year 1993
_chemical_formula_sum 'C5 H16 Cl Co N4 O3'
_chemical_formula_weight 274.59
_symmetry_cell_setting orthorhombic
_symmetry_space_group_name_Hall 'P 2c -2ac'
_symmetry_space_group_name_H-M 'P c a 21'
_cell_angle_alpha 90
_cell_angle_beta 90
_cell_angle_gamma 90
_cell_formula_units_Z 4
_cell_length_a 10.754(4)
_cell_length_b 11.084(3)
_cell_length_c 8.564(2)
_cell_volume 1020.8(5)
_diffrn_radiation_type Mo
_diffrn_radiation_wavelength 0.71073
_exptl_absorpt_coefficient_mu 1.93
_exptl_crystal_density_diffrn 1.79
_exptl_crystal_F_000 568
_cod_data_source_file hu0389.cif
_cod_data_source_block hu0389_structure_1_of_1
_cod_original_formula_sum 'C5 H16 Cl1 Co1 N4 O3'
_cod_database_code 2001974

loop_
_atom_site_label
_atom_site_fract_x
_atom_site_fract_y
_atom_site_fract_z
_atom_site_U_iso_or_equiv
Co(1) .06969(3) .21093(3) .00485 1.930(10)
Cl(1) .23886(7) .54204(7) .5122(2) 3.66(3)
O(1) .2360(2) .1882(2) .0767(3) 2.57(7)
O(2) .1418(2) .0698(2) -.0867(3) 2.84(8)
O(3) .3444(2) .0337(2) -.0306(3) 3.50(10)
N(1) .1298(3) .3090(3) -.1693(4) 2.45(9)
N(2) -.0900(3) .2083(3) -.1055(4) 2.60(10)
N(3) .0033(3) .1162(3) .1786(4) 2.50(10)
N(4) .0314(3) .3528(3) .1304(4) 2.40(9)
C(3) -.0681(4) .1970(4) .2828(7) 3.3(2)
C(2) -.0646(4) .2381(5) -.2714(6) 2.90(10)
C(5) .2471(3) .0923(3) -.0154(5) 2.40(10)
C(1) .0235(5) .3440(4) -.2697(6) 3.00(10)
C(4) .0039(5) .3133(4) .2932(5) 2.90(10)
H(1) .184(4) .260(4) -.225(5) 2.0(9)
H(2) .176(4) .369(4) -.140(6) 5.0(10)
H(3) -.1565(3) .2745(3) -.0658(4) 8(2)
H(4) -.1298(3) .1192(3) -.0955(4) 7.0(10)
H(5) -.038(4) .052(4) .145(5) 4.0(10)
H(6) .067(4) .085(4) .243(5) 3.0(10)
H(7) .100(4) .401(4) .126(5) 4.0(10)
H(8) -.031(4) .391(4) .110(5) 2.0(10)
H(31) -.1551(4) .2168(4) .2252(7) 4.0(10)
H(32) -.0865(4) .1601(4) .3972(7) 1.7(9)
H(21) -.134(4) .256(4) -.328(6) 3.0(10)
H(22) -.026(4) .168(3) -.305(4) 2.0(10)
H(11) .062(3) .372(3) -.375(5) 3.0(10)
H(12) -.017(5) .413(4) -.219(6) 5.0(10)
H(42) .086(4) .302(3) .339(5) 3.0(10)
H(41) -.035(4) .374(4) .356(5) 3.0(10)

loop_
_geom_angle_atom_site_label_1
_geom_angle_atom_site_label_2
_geom_angle_atom_site_label_3
_geom_angle
O(2) Co(1) O(1) 69.2(1)
N(1) Co(1) O(2) 90.5(1)
N(2) Co(1) O(2) 98.4(1)
N(3) Co(1) O(1) 91.5(1)
N(3) Co(1) N(1) 1.77.7(1)
N(4) Co(1) O(1) 97.3(1)
N(4) Co(1) N(1) 92.4(1)
N(4) Co(1) N(3) 86.4(1)
C(5) Co(1) O(2) 34.3(1)
C(5) Co(1) N(2) 132.4(1)
C(5) Co(1) N(4) 132.2(1)
C(5) O(2) Co(1) 90.2(2)
C(2) N(2) Co(1) 107.3(2)
C(4) N(4) Co(1) 108.7(2)
C(1) C(2) N(2) 106.2(4)
O(2) C(5) Co(1) 55.4(2)
O(3) C(5) Co(1) 176.8(3)
O(3) C(5) O(2) 125.6(3)
C(3) C(4) N(4) 107.3(4)
N(1) Co(1) O(1) 90.5(1)
N(2) Co(1) O(1) 167.1(1)
N(2) Co(1) N(1) 86.0(1)
N(3) Co(1) O(2) 91.2(1)
N(3) Co(1) N(2) 92.2(1)
N(4) Co(1) O(2) 166.2(1)
N(4) Co(1) N(2) 95.3(1)
C(5) Co(1) O(1) 34.9(1)
C(5) Co(1) N(1) 89.2(1)
C(5) Co(1) N(3) 93.0(1)
C(5) O(1) Co(1) 89.9(2)
C(1) N(1) Co(1) 109.4(3)
C(3) N(3) Co(1) 108.8(3)
C(4) C(3) N(3) 106.7(4)
O(1) C(5) Co(1) 55.2(2)
O(2) C(5) O(1) 110.5(3)
O(3) C(5) O(1) 123.9(3)
C(2) C(1) N(1) 106.6(4)

loop_
_geom_bond_atom_site_label_1
_geom_bond_atom_site_label_2
_geom_bond_distance
Co(1) O(1) 1.908(2)
Co(1) N(2) 1.960(3)
Co(1) C(5) 2.324(3)
O(3) C(5) 1.238(4)
N(3) C(3) 1.479(6)
C(2) C(1) 1.508(6)
Co(1) O(2) 1.914(3)
Co(1) N(3) 1.956(3)
O(1) C(5) 1.329(4)
N(1) C(1) 1.482(5)
N(4) C(4) 1.491(5)
Co(1) N(1) 1.956(3)
Co(1) N(4) 1.948(3)
O(2) C(5) 1.311(4)
N(2) C(2) 1.483(6)
C(3) C(4) 1.506(6)
